data_7716989
loop_
_publ_author_name
'Kozlova, Ksenia S.'
'Berezin, Alexey S.'
'Kuratieva, Natalia V.'
'Shestopalov, Michael A.'
'Ivanov, Anton A.'

_publ_section_title
;
 Octahedral molybdenum iodide clusters with pyrazole or pyrazolate
 ligands.
;
_journal_issue 38
_journal_name_full 'Dalton transactions (Cambridge, England : 2003)'
_journal_page_first 15959
_journal_page_last 15967
_journal_paper_doi 10.1039/d4dt01831a
_journal_volume 53
_journal_year 2024
_chemical_formula_moiety 'I8 Mo6 O6 H6, 13(H2 O), 2(K)'
_chemical_formula_sum 'H32 I8 K2 Mo6 O19'
_chemical_formula_weight 2005.29
_chemical_properties_physical Air-sensitive
_space_group_crystal_system triclinic
_space_group_IT_number 2
_space_group_name_Hall '-P 1'
_space_group_name_H-M_alt 'P -1'
_atom_sites_solution_primary dual
_audit_creation_date 2024-06-05
_audit_creation_method
;
Olex2 1.5
(compiled 2024.02.16 svn.r378c4104 for OlexSys, GUI svn.r6928)
;
_audit_update_record
;
2024-06-19 deposited with the CCDC.	2024-09-05 downloaded from the CCDC.
;
_cell_angle_alpha 88.590(2)
_cell_angle_beta 86.932(2)
_cell_angle_gamma 88.658(2)
_cell_formula_units_Z 2
_cell_length_a 9.6328(4)
_cell_length_b 11.7341(5)
_cell_length_c 15.9020(7)
_cell_measurement_reflns_used 9957
_cell_measurement_temperature 220.00
_cell_measurement_theta_max 31.53
_cell_measurement_theta_min 2.53
_cell_volume 1793.88(13)
_computing_molecular_graphics 'Olex2 1.5 (Dolomanov et al., 2009)'
_computing_publication_material 'Olex2 1.5 (Dolomanov et al., 2009)'
_computing_structure_refinement 'SHELXL 2018/3 (Sheldrick, 2015)'
_computing_structure_solution 'SHELXT 2018/2 (Sheldrick, 2018)'
_diffrn_ambient_temperature 220.00
_diffrn_measured_fraction_theta_full 0.997
_diffrn_measured_fraction_theta_max 0.989
_diffrn_measurement_device_type 'Bruker D8 Venture'
_diffrn_measurement_method '\f and \w scans'
_diffrn_radiation_type MoK\a
_diffrn_radiation_wavelength 0.71073
_diffrn_reflns_av_R_equivalents 0.0322
_diffrn_reflns_av_unetI/netI 0.0334
_diffrn_reflns_Laue_measured_fraction_full 0.997
_diffrn_reflns_Laue_measured_fraction_max 0.989
_diffrn_reflns_limit_h_max 14
_diffrn_reflns_limit_h_min -14
_diffrn_reflns_limit_k_max 17
_diffrn_reflns_limit_k_min -17
_diffrn_reflns_limit_l_max 23
_diffrn_reflns_limit_l_min -23
_diffrn_reflns_number 40283
_diffrn_reflns_point_group_measured_fraction_full 0.997
_diffrn_reflns_point_group_measured_fraction_max 0.989
_diffrn_reflns_theta_full 25.242
_diffrn_reflns_theta_max 31.547
_diffrn_reflns_theta_min 2.135
_diffrn_source_current 1.4
_diffrn_source_power 0.07
_diffrn_source_voltage 50.0
_diffrn_standards_number 0
_exptl_absorpt_coefficient_mu 9.207
_exptl_absorpt_correction_T_max 0.7462
_exptl_absorpt_correction_T_min 0.5401
_exptl_absorpt_correction_type multi-scan
_exptl_absorpt_process_details
;
SADABS-2016/2 (Bruker,2016/2) was used for absorption correction.
wR2(int) was 0.1054 before and 0.0500 after correction.
The Ratio of minimum to maximum transmission is 0.7238.
The \l/2 correction factor is Not present.
;
_exptl_crystal_colour orange
_exptl_crystal_colour_primary orange
_exptl_crystal_density_diffrn 3.712
_exptl_crystal_description plate
_exptl_crystal_F_000 1796
_exptl_crystal_preparation Luminescent
_exptl_crystal_recrystallization_method 'layering of acetone on water solution'
_exptl_crystal_size_max 0.07
_exptl_crystal_size_mid 0.05
_exptl_crystal_size_min 0.03
_refine_diff_density_max 2.546
_refine_diff_density_min -2.540
_refine_diff_density_rms 0.208
_refine_ls_extinction_coef 0.00031(4)
_refine_ls_extinction_expression Fc^*^=kFc[1+0.001xFc^2^\l^3^/sin(2\q)]^-1/4^
_refine_ls_extinction_method 'SHELXL-2018/3 (Sheldrick 2018)'
_refine_ls_goodness_of_fit_ref 1.036
_refine_ls_hydrogen_treatment undef
_refine_ls_matrix_type full
_refine_ls_number_parameters 317
_refine_ls_number_reflns 11877
_refine_ls_number_restraints 0
_refine_ls_restrained_S_all 1.036
_refine_ls_R_factor_all 0.0363
_refine_ls_R_factor_gt 0.0279
_refine_ls_shift/su_max 0.002
_refine_ls_shift/su_mean 0.000
_refine_ls_structure_factor_coef Fsqd
_refine_ls_weighting_details 'w=1/[\s^2^(Fo^2^)+(0.0280P)^2^+4.0854P] where P=(Fo^2^+2Fc^2^)/3'
_refine_ls_weighting_scheme calc
_refine_ls_wR_factor_gt 0.0655
_refine_ls_wR_factor_ref 0.0681
_reflns_Friedel_coverage 0.000
_reflns_number_gt 10068
_reflns_number_total 11877
_reflns_threshold_expression 'I > 2\s(I)'
_cod_data_source_file d4dt01831a2.cif
_cod_data_source_block juc1538k
_cod_depositor_comments 'Adding full bibliography for 7716988--7716991.cif.'
_cod_database_code 7716989
_shelx_shelxl_version_number 2018/3
_shelx_space_group_comment
;
The symmetry employed for this shelxl refinement is uniquely defined
by the following loop, which should always be used as a source of
symmetry information in preference to the above space-group names.
They are only intended as comments.
;
_shelx_estimated_absorpt_t_max 0.770
_shelx_estimated_absorpt_t_min 0.565
_olex2_refinement_description
;
;
_olex2_submission_special_instructions 'No special instructions were received'

loop_
_space_group_symop_operation_xyz
'x, y, z'
'-x, -y, -z'

loop_
_atom_site_label
_atom_site_type_symbol
_atom_site_fract_x
_atom_site_fract_y
_atom_site_fract_z
_atom_site_U_iso_or_equiv
_atom_site_adp_type
_atom_site_occupancy
_atom_site_site_symmetry_order
_atom_site_calc_flag
_atom_site_refinement_flags_posn
_atom_site_refinement_flags_adp
_atom_site_refinement_flags_occupancy
_atom_site_disorder_assembly
_atom_site_disorder_group
I1 I 0.08134(3) 0.27776(2) 0.03262(2) 0.01813(6) Uani 1 1 d . . . . .
I2 I -0.02248(3) 0.05081(2) 0.21042(2) 0.01851(6) Uani 1 1 d . . . . .
I3 I 0.23688(3) -0.17373(2) 0.09961(2) 0.01798(6) Uani 1 1 d . . . . .
I4 I 0.43294(3) 0.71549(2) 0.48844(2) 0.02010(6) Uani 1 1 d . . . . .
I5 I 0.53400(3) 1.11641(2) 0.30032(2) 0.01876(6) Uani 1 1 d . . . . .
I6 I 0.23180(3) 1.13362(2) 0.61060(2) 0.01935(6) Uani 1 1 d . . . . .
I7 I 0.19508(3) 0.96657(2) 0.40008(2) 0.02025(6) Uani 1 1 d . . . . .
I8 I 0.33080(2) 0.05269(2) -0.08174(2) 0.01832(6) Uani 1 1 d . . . . .
Mo1 Mo 0.14687(3) 0.04919(3) 0.06181(2) 0.01225(6) Uani 1 1 d . . . . .
Mo2 Mo -0.12094(3) 0.10869(3) 0.05352(2) 0.01205(6) Uani 1 1 d . . . . .
Mo3 Mo 0.04584(3) 0.10935(3) -0.08590(2) 0.01238(6) Uani 1 1 d . . . . .
Mo4 Mo 0.34038(3) 0.92854(3) 0.54693(2) 0.01358(6) Uani 1 1 d . . . . .
Mo5 Mo 0.48317(3) 0.92043(3) 0.39946(2) 0.01370(6) Uani 1 1 d . . . . .
Mo6 Mo 0.38751(3) 1.11910(3) 0.45771(2) 0.01364(6) Uani 1 1 d . . . . .
K1 K 0.3329(3) 0.48065(16) 0.13702(16) 0.1058(10) Uani 1 1 d . . . . .
K2 K 0.02886(18) 0.44599(15) 0.29859(13) 0.0701(5) Uani 1 1 d . . . . .
O1 O 0.3066(3) 0.1121(3) 0.1311(2) 0.0225(6) Uani 1 1 d . . . . .
O1W O -0.0205(4) 0.3066(4) 0.4862(3) 0.0468(10) Uani 1 1 d . . . . .
O2W O -0.1967(5) 0.3164(3) 0.2739(3) 0.0428(9) Uani 1 1 d . . . . .
O2 O -0.2513(3) 0.2348(3) 0.1081(2) 0.0214(6) Uani 1 1 d . . . . .
O3W O 0.3342(8) 0.4668(4) 0.3896(4) 0.101(2) Uani 1 1 d . . . . .
O3 O 0.0887(3) 0.2364(2) -0.17815(19) 0.0219(6) Uani 1 1 d . . . . .
O4W O 0.2330(4) 0.2939(3) 0.2392(2) 0.0405(9) Uani 1 1 d . . . . .
O4 O 0.1643(3) 0.8430(3) 0.59683(19) 0.0223(6) Uani 1 1 d . . . . .
O5W O 0.0146(6) 0.5460(4) 0.1400(4) 0.0672(15) Uani 1 1 d . . . . .
O5 O 0.4623(3) 0.8281(3) 0.28910(19) 0.0239(6) Uani 1 1 d . . . . .
O6 O 0.2643(3) 1.2512(3) 0.4087(2) 0.0223(6) Uani 1 1 d . . . . .
O6W O 0.0411(4) 0.6891(4) 0.3287(3) 0.0517(11) Uani 1 1 d . . . . .
O7W O 0.3708(7) 0.5053(5) 0.6732(4) 0.093(2) Uani 1 1 d . . . . .
O8W O -0.1759(7) 0.5161(5) 0.4471(5) 0.100(2) Uani 1 1 d . . . . .
O9W O 0.4775(3) 0.2837(3) 0.0741(2) 0.0342(8) Uani 1 1 d . . . . .
O10W O 0.5550(4) 0.5978(3) 0.0755(3) 0.0423(9) Uani 1 1 d . . . . .
O11W O 0.3091(4) 0.6352(3) 0.2714(3) 0.0389(9) Uani 1 1 d . . . . .
O12W O 0.6535(4) 0.6805(3) 0.2215(2) 0.0334(8) Uani 1 1 d . . . . .
O13W O -0.2209(5) 0.4513(4) 0.0371(4) 0.0602(13) Uani 1 1 d . . . . .

loop_
_atom_site_aniso_label
_atom_site_aniso_U_11
_atom_site_aniso_U_22
_atom_site_aniso_U_33
_atom_site_aniso_U_23
_atom_site_aniso_U_13
_atom_site_aniso_U_12
I1 0.02014(12) 0.01347(11) 0.02108(13) -0.00210(9) -0.00214(9) -0.00245(9)
I2 0.02233(12) 0.02286(13) 0.01040(12) -0.00186(9) -0.00092(9) 0.00034(10)
I3 0.01746(11) 0.01836(12) 0.01828(13) 0.00186(9) -0.00463(9) 0.00242(9)
I4 0.02554(13) 0.01453(12) 0.02036(13) -0.00104(9) -0.00162(10) -0.00188(10)
I5 0.02304(12) 0.02146(13) 0.01162(12) 0.00247(9) -0.00080(9) -0.00017(10)
I6 0.01962(12) 0.02062(13) 0.01728(13) -0.00212(9) 0.00318(9) 0.00332(10)
I7 0.01815(12) 0.02426(13) 0.01891(13) -0.00016(10) -0.00622(9) -0.00099(10)
I8 0.01368(11) 0.02107(12) 0.01995(13) 0.00008(9) 0.00210(9) -0.00194(9)
Mo1 0.01209(13) 0.01338(14) 0.01150(15) -0.00094(11) -0.00208(11) -0.00098(11)
Mo2 0.01204(13) 0.01288(14) 0.01126(15) -0.00101(11) -0.00070(11) 0.00021(11)
Mo3 0.01286(13) 0.01326(14) 0.01097(15) 0.00068(11) -0.00038(11) -0.00079(11)
Mo4 0.01483(14) 0.01461(15) 0.01128(15) -0.00015(11) -0.00032(11) -0.00046(11)
Mo5 0.01645(14) 0.01430(15) 0.01042(15) -0.00128(11) -0.00114(11) 0.00008(12)
Mo6 0.01557(14) 0.01386(15) 0.01143(15) 0.00031(11) -0.00112(11) 0.00127(11)
K1 0.148(2) 0.0533(10) 0.1110(18) -0.0390(11) 0.0766(16) -0.0492(12)
K2 0.0581(9) 0.0591(10) 0.0926(14) 0.0040(9) 0.0002(9) -0.0038(8)
O1 0.0190(13) 0.0277(16) 0.0218(16) -0.0039(12) -0.0070(11) -0.0045(12)
O1W 0.034(2) 0.055(3) 0.053(3) -0.015(2) -0.0052(18) -0.0148(18)
O2W 0.060(3) 0.0291(19) 0.039(2) 0.0024(16) -0.0068(19) -0.0044(18)
O2 0.0195(13) 0.0195(14) 0.0248(16) -0.0050(12) 0.0027(11) 0.0052(11)
O3W 0.176(7) 0.031(3) 0.101(5) 0.020(3) -0.066(5) -0.020(3)
O3 0.0266(15) 0.0164(14) 0.0223(16) 0.0041(11) 0.0031(12) -0.0028(12)
O4W 0.054(2) 0.040(2) 0.027(2) -0.0029(16) -0.0059(17) 0.0061(18)
O4 0.0217(14) 0.0267(16) 0.0184(15) -0.0008(12) 0.0014(11) -0.0051(12)
O5W 0.089(4) 0.028(2) 0.086(4) -0.009(2) -0.027(3) 0.013(2)
O5 0.0311(16) 0.0249(16) 0.0160(15) -0.0074(12) -0.0024(12) -0.0002(13)
O6 0.0264(15) 0.0179(14) 0.0224(16) 0.0029(11) -0.0033(12) 0.0054(12)
O6W 0.041(2) 0.066(3) 0.048(3) -0.013(2) -0.0055(19) 0.004(2)
O7W 0.131(6) 0.052(3) 0.090(5) 0.025(3) 0.024(4) 0.035(4)
O8W 0.104(5) 0.051(3) 0.145(7) -0.018(4) 0.008(5) -0.015(3)
O9W 0.0253(16) 0.035(2) 0.042(2) 0.0030(16) -0.0047(15) -0.0016(15)
O10W 0.049(2) 0.034(2) 0.045(2) -0.0023(17) -0.0082(19) -0.0003(18)
O11W 0.0367(19) 0.037(2) 0.043(2) -0.0007(17) -0.0051(17) -0.0048(16)
O12W 0.0320(18) 0.0267(17) 0.041(2) -0.0070(15) 0.0052(15) -0.0020(14)
O13W 0.048(3) 0.032(2) 0.100(4) 0.012(2) -0.002(3) 0.001(2)

loop_
_atom_type_symbol
_atom_type_description
_atom_type_scat_dispersion_real
_atom_type_scat_dispersion_imag
_atom_type_scat_source
I I -0.4742 1.8119 'International Tables Vol C Tables 4.2.6.8 and 6.1.1.4'
K K 0.2009 0.2494 'International Tables Vol C Tables 4.2.6.8 and 6.1.1.4'
Mo Mo -1.6832 0.6857 'International Tables Vol C Tables 4.2.6.8 and 6.1.1.4'
O O 0.0106 0.0060 'International Tables Vol C Tables 4.2.6.8 and 6.1.1.4'
H H 0.0000 0.0000 'International Tables Vol C Tables 4.2.6.8 and 6.1.1.4'

loop_
_geom_angle_atom_site_label_1
_geom_angle_atom_site_label_2
_geom_angle_atom_site_label_3
_geom_angle
_geom_angle_site_symmetry_1
_geom_angle_site_symmetry_3
_geom_angle_publ_flag
Mo1 I1 Mo2 56.972(10) . . ?
Mo1 I1 Mo3 57.043(11) . . ?
Mo3 I1 Mo2 56.690(10) . . ?
Mo2 I2 Mo1 57.094(11) . . ?
Mo2 I2 Mo3 57.764(11) . 2 ?
Mo3 I2 Mo1 57.025(10) 2 . ?
Mo1 I3 Mo2 56.675(10) . 2 ?
Mo1 I3 Mo3 56.565(10) . 2 ?
Mo2 I3 Mo3 56.433(10) 2 2 ?
Mo4 I4 Mo5 56.679(11) . . ?
Mo4 I4 Mo6 56.750(11) . 2_676 ?
Mo5 I4 Mo6 56.957(11) . 2_676 ?
Mo4 I5 Mo6 56.703(11) 2_676 . ?
Mo5 I5 Mo4 56.962(10) . 2_676 ?
Mo5 I5 Mo6 56.622(11) . . ?
Mo4 I6 Mo5 57.018(11) . 2_676 ?
Mo4 I6 Mo6 56.714(11) . . ?
Mo6 I6 Mo5 57.098(11) . 2_676 ?
Mo4 I7 Mo5 56.410(11) . . ?
Mo4 I7 Mo6 56.378(11) . . ?
Mo6 I7 Mo5 56.362(11) . . ?
Mo2 I8 Mo1 56.509(10) 2 . ?
Mo3 I8 Mo1 56.504(10) . . ?
Mo3 I8 Mo2 57.067(10) . 2 ?
I1 Mo1 I2 90.018(12) . . ?
I1 Mo1 I3 174.078(14) . . ?
I1 Mo1 I8 89.678(12) . . ?
I2 Mo1 I8 176.381(14) . . ?
I3 Mo1 I2 90.278(12) . . ?
I3 Mo1 I8 89.654(12) . . ?
Mo2 Mo1 I1 62.273(11) . . ?
Mo2 Mo1 I1 122.581(15) 2 . ?
Mo2 Mo1 I2 61.085(11) . . ?
Mo2 Mo1 I2 121.277(14) 2 . ?
Mo2 Mo1 I3 61.971(11) 2 . ?
Mo2 Mo1 I3 122.797(14) . . ?
Mo2 Mo1 I8 61.736(11) 2 . ?
Mo2 Mo1 I8 121.784(14) . . ?
Mo2 Mo1 Mo2 90.561(13) 2 . ?
Mo2 Mo1 Mo3 60.068(12) 2 2 ?
Mo3 Mo1 I1 62.023(11) . . ?
Mo3 Mo1 I1 122.791(15) 2 . ?
Mo3 Mo1 I2 61.215(11) 2 . ?
Mo3 Mo1 I2 121.141(14) . . ?
Mo3 Mo1 I3 122.529(14) . . ?
Mo3 Mo1 I3 62.278(11) 2 . ?
Mo3 Mo1 I8 121.789(15) 2 . ?
Mo3 Mo1 I8 61.734(11) . . ?
Mo3 Mo1 Mo2 60.065(12) . . ?
Mo3 Mo1 Mo2 60.595(12) . 2 ?
Mo3 Mo1 Mo2 60.543(12) 2 . ?
Mo3 Mo1 Mo3 90.542(13) . 2 ?
O1 Mo1 I1 84.36(9) . . ?
O1 Mo1 I2 87.83(9) . . ?
O1 Mo1 I3 89.74(9) . . ?
O1 Mo1 I8 88.55(9) . . ?
O1 Mo1 Mo2 132.32(9) . . ?
O1 Mo1 Mo2 137.09(9) . 2 ?
O1 Mo1 Mo3 133.28(9) . . ?
O1 Mo1 Mo3 136.08(9) . 2 ?
I2 Mo2 I1 89.594(12) . . ?
I2 Mo2 I3 176.091(15) . 2 ?
I2 Mo2 I8 89.211(12) . 2 ?
I3 Mo2 I1 91.660(12) 2 . ?
I8 Mo2 I1 176.693(15) 2 . ?
I8 Mo2 I3 89.336(12) 2 2 ?
Mo1 Mo2 I1 121.435(14) 2 . ?
Mo1 Mo2 I1 60.755(11) . . ?
Mo1 Mo2 I2 61.821(11) . . ?
Mo1 Mo2 I2 120.894(15) 2 . ?
Mo1 Mo2 I3 121.956(14) . 2 ?
Mo1 Mo2 I3 61.353(11) 2 2 ?
Mo1 Mo2 I8 121.168(14) . 2 ?
Mo1 Mo2 I8 61.756(11) 2 2 ?
Mo1 Mo2 Mo1 89.440(13) 2 . ?
Mo1 Mo2 Mo3 59.719(11) . 2 ?
Mo1 Mo2 Mo3 59.997(12) 2 . ?
Mo1 Mo2 Mo3 59.698(12) 2 2 ?
Mo1 Mo2 Mo3 59.920(12) . . ?
Mo3 Mo2 I1 120.450(14) 2 . ?
Mo3 Mo2 I1 61.439(11) . . ?
Mo3 Mo2 I2 61.213(11) 2 . ?
Mo3 Mo2 I2 121.732(14) . . ?
Mo3 Mo2 I3 62.036(11) . 2 ?
Mo3 Mo2 I3 121.015(14) 2 2 ?
Mo3 Mo2 I8 61.463(11) 2 2 ?
Mo3 Mo2 I8 121.738(14) . 2 ?
Mo3 Mo2 Mo3 89.981(14) . 2 ?
O2 Mo2 I1 86.56(8) . . ?
O2 Mo2 I2 90.26(9) . . ?
O2 Mo2 I3 86.12(9) . 2 ?
O2 Mo2 I8 90.37(8) . 2 ?
O2 Mo2 Mo1 135.04(8) . . ?
O2 Mo2 Mo1 135.38(8) . 2 ?
O2 Mo2 Mo3 138.09(9) . 2 ?
O2 Mo2 Mo3 131.93(9) . . ?
I1 Mo3 I3 91.618(12) . 2 ?
I1 Mo3 I8 89.113(12) . . ?
I2 Mo3 I1 176.408(14) 2 . ?
I2 Mo3 I3 89.964(12) 2 2 ?
I2 Mo3 I8 89.114(12) 2 . ?
I8 Mo3 I3 176.450(14) . 2 ?
Mo1 Mo3 I1 60.935(11) . . ?
Mo1 Mo3 I1 121.804(15) 2 . ?
Mo1 Mo3 I2 120.714(15) . 2 ?
Mo1 Mo3 I2 61.759(11) 2 2 ?
Mo1 Mo3 I3 61.155(11) 2 2 ?
Mo1 Mo3 I3 121.545(14) . 2 ?
Mo1 Mo3 I8 121.198(15) 2 . ?
Mo1 Mo3 I8 61.762(11) . . ?
Mo1 Mo3 Mo1 89.459(13) . 2 ?
Mo1 Mo3 Mo2 60.015(12) . . ?
Mo1 Mo3 Mo2 59.741(12) 2 2 ?
Mo1 Mo3 Mo2 59.708(12) . 2 ?
Mo1 Mo3 Mo2 59.935(12) 2 . ?
Mo2 Mo3 I1 120.608(14) 2 . ?
Mo2 Mo3 I1 61.870(11) . . ?
Mo2 Mo3 I2 61.023(11) 2 2 ?
Mo2 Mo3 I2 121.688(14) . 2 ?
Mo2 Mo3 I3 61.530(11) . 2 ?
Mo2 Mo3 I3 120.874(14) 2 2 ?
Mo2 Mo3 I8 61.471(11) 2 . ?
Mo2 Mo3 I8 121.761(14) . . ?
Mo2 Mo3 Mo2 90.019(14) . 2 ?
O3 Mo3 I1 86.43(9) . . ?
O3 Mo3 I2 90.46(9) . 2 ?
O3 Mo3 I3 86.06(8) . 2 ?
O3 Mo3 I8 90.52(8) . . ?
O3 Mo3 Mo1 135.45(9) . . ?
O3 Mo3 Mo1 134.93(9) . 2 ?
O3 Mo3 Mo2 131.76(9) . . ?
O3 Mo3 Mo2 138.22(9) . 2 ?
I4 Mo4 I5 90.182(12) . 2_676 ?
I4 Mo4 I7 90.065(13) . . ?
I5 Mo4 I7 175.444(15) 2_676 . ?
I6 Mo4 I4 175.989(15) . . ?
I6 Mo4 I5 89.520(12) . 2_676 ?
I6 Mo4 I7 89.916(12) . . ?
Mo5 Mo4 I4 121.533(15) 2_676 . ?
Mo5 Mo4 I4 61.666(11) . . ?
Mo5 Mo4 I5 61.319(11) 2_676 2_676 ?
Mo5 Mo4 I5 122.008(15) . 2_676 ?
Mo5 Mo4 I6 121.688(15) . . ?
Mo5 Mo4 I6 61.641(11) 2_676 . ?
Mo5 Mo4 I7 122.149(15) 2_676 . ?
Mo5 Mo4 I7 61.933(12) . . ?
Mo5 Mo4 Mo5 90.254(14) . 2_676 ?
Mo5 Mo4 Mo6 60.322(12) . 2_676 ?
Mo6 Mo4 I4 61.819(11) 2_676 . ?
Mo6 Mo4 I4 121.681(15) . . ?
Mo6 Mo4 I5 121.600(15) . 2_676 ?
Mo6 Mo4 I5 61.700(11) 2_676 2_676 ?
Mo6 Mo4 I6 61.675(12) . . ?
Mo6 Mo4 I6 121.358(14) 2_676 . ?
Mo6 Mo4 I7 122.242(15) 2_676 . ?
Mo6 Mo4 I7 61.867(12) . . ?
Mo6 Mo4 Mo5 60.304(12) . 2_676 ?
Mo6 Mo4 Mo5 60.026(12) . . ?
Mo6 Mo4 Mo5 59.730(12) 2_676 2_676 ?
Mo6 Mo4 Mo6 90.077(14) . 2_676 ?
O4 Mo4 I4 85.78(9) . . ?
O4 Mo4 I5 88.47(8) . 2_676 ?
O4 Mo4 I6 90.22(9) . . ?
O4 Mo4 I7 87.01(8) . . ?
O4 Mo4 Mo5 132.92(8) . . ?
O4 Mo4 Mo5 136.80(8) . 2_676 ?
O4 Mo4 Mo6 133.81(9) . 2_676 ?
O4 Mo4 Mo6 136.05(9) . . ?
I4 Mo5 I6 89.836(12) . 2_676 ?
I4 Mo5 I7 89.911(12) . . ?
I5 Mo5 I4 176.012(15) . . ?
I5 Mo5 I6 89.571(12) . 2_676 ?
I5 Mo5 I7 90.425(12) . . ?
I6 Mo5 I7 176.285(15) 2_676 . ?
Mo4 Mo5 I4 61.654(11) . . ?
Mo4 Mo5 I4 121.246(15) 2_676 . ?
Mo4 Mo5 I5 121.858(15) . . ?
Mo4 Mo5 I5 61.718(11) 2_676 . ?
Mo4 Mo5 I6 121.304(15) . 2_676 ?
Mo4 Mo5 I6 61.340(11) 2_676 2_676 ?
Mo4 Mo5 I7 61.658(12) . . ?
Mo4 Mo5 I7 121.774(15) 2_676 . ?
Mo4 Mo5 Mo4 89.746(14) . 2_676 ?
Mo4 Mo5 Mo6 59.983(12) . 2_676 ?
Mo4 Mo5 Mo6 59.550(12) 2_676 2_676 ?
Mo6 Mo5 I4 61.709(11) 2_676 . ?
Mo6 Mo5 I4 121.566(15) . . ?
Mo6 Mo5 I5 121.246(14) 2_676 . ?
Mo6 Mo5 I5 61.942(12) . . ?
Mo6 Mo5 I6 121.372(14) . 2_676 ?
Mo6 Mo5 I6 61.334(11) 2_676 2_676 ?
Mo6 Mo5 I7 61.737(11) . . ?
Mo6 Mo5 I7 121.628(15) 2_676 . ?
Mo6 Mo5 Mo4 59.923(12) . . ?
Mo6 Mo5 Mo4 60.045(12) . 2_676 ?
Mo6 Mo5 Mo6 89.822(14) . 2_676 ?
O5 Mo5 I4 86.71(9) . . ?
O5 Mo5 I5 89.34(9) . . ?
O5 Mo5 I6 88.80(9) . 2_676 ?
O5 Mo5 I7 87.49(9) . . ?
O5 Mo5 Mo4 136.49(9) . 2_676 ?
O5 Mo5 Mo4 133.76(9) . . ?
O5 Mo5 Mo6 134.48(9) . 2_676 ?
O5 Mo5 Mo6 135.67(9) . . ?
I4 Mo6 I7 175.851(15) 2_676 . ?
I5 Mo6 I4 89.915(12) . 2_676 ?
I5 Mo6 I7 90.241(12) . . ?
I6 Mo6 I4 89.760(12) . 2_676 ?
I6 Mo6 I5 176.355(15) . . ?
I6 Mo6 I7 89.822(12) . . ?
Mo4 Mo6 I4 61.431(11) 2_676 2_676 ?
Mo4 Mo6 I4 121.466(15) . 2_676 ?
Mo4 Mo6 I5 121.481(15) . . ?
Mo4 Mo6 I5 61.596(11) 2_676 . ?
Mo4 Mo6 I6 61.611(12) . . ?
Mo4 Mo6 I6 121.251(15) 2_676 . ?
Mo4 Mo6 I7 61.755(11) . . ?
Mo4 Mo6 I7 122.118(15) 2_676 . ?
Mo4 Mo6 Mo4 89.923(14) . 2_676 ?
Mo4 Mo6 Mo5 60.051(13) . . ?
Mo4 Mo6 Mo5 60.146(12) . 2_676 ?
Mo4 Mo6 Mo5 59.694(12) 2_676 2_676 ?
Mo5 Mo6 I4 61.334(11) 2_676 2_676 ?
Mo5 Mo6 I4 121.639(15) . 2_676 ?
Mo5 Mo6 I5 61.436(12) . . ?
Mo5 Mo6 I5 121.277(15) 2_676 . ?
Mo5 Mo6 I6 61.570(12) 2_676 . ?
Mo5 Mo6 I6 121.650(15) . . ?
Mo5 Mo6 I7 121.880(15) 2_676 . ?
Mo5 Mo6 I7 61.901(12) . . ?
Mo5 Mo6 Mo4 60.225(12) . 2_676 ?
Mo5 Mo6 Mo5 90.177(14) . 2_676 ?
O6 Mo6 I4 88.39(9) . 2_676 ?
O6 Mo6 I5 87.22(9) . . ?
O6 Mo6 I6 89.14(9) . . ?
O6 Mo6 I7 87.48(9) . . ?
O6 Mo6 Mo4 134.52(9) . 2_676 ?
O6 Mo6 Mo4 135.55(9) . . ?
O6 Mo6 Mo5 133.97(9) . . ?
O6 Mo6 Mo5 135.84(9) . 2_676 ?
O4W K1 K2 46.36(9) . . ?
O4W K1 O5W 82.00(13) . . ?
O4W K1 O13W 123.95(14) . 2_565 ?
O5W K1 K2 45.57(11) . . ?
O9W K1 K2 119.55(9) . . ?
O9W K1 O4W 74.15(12) . . ?
O9W K1 O5W 130.08(13) . . ?
O9W K1 O13W 93.28(13) . 2_565 ?
O10W K1 K2 150.05(11) . . ?
O10W K1 O4W 147.17(17) . . ?
O10W K1 O5W 130.16(15) . . ?
O10W K1 O9W 85.93(12) . . ?
O10W K1 O11W 87.91(13) . . ?
O10W K1 O13W 82.23(13) . 2_565 ?
O11W K1 K2 62.26(9) . . ?
O11W K1 O4W 93.45(13) . . ?
O11W K1 O5W 78.63(13) . . ?
O11W K1 O9W 144.61(16) . . ?
O11W K1 O13W 120.32(14) . 2_565 ?
O13W K1 K2 109.53(12) 2_565 . ?
O13W K1 O5W 65.06(15) 2_565 . ?
O1W K2 K1 135.32(10) . . ?
O2W K2 K1 123.63(12) . . ?
O2W K2 O1W 77.40(11) . . ?
O2W K2 O3W 147.33(13) . . ?
O2W K2 O4W 97.96(14) . . ?
O2W K2 O5W 91.31(15) . . ?
O2W K2 O6W 129.29(14) . . ?
O2W K2 O8W 77.71(15) . . ?
O3W K2 K1 67.72(14) . . ?
O3W K2 O1W 75.78(14) . . ?
O4W K2 K1 48.16(9) . . ?
O4W K2 O1W 93.96(12) . . ?
O4W K2 O3W 65.88(15) . . ?
O4W K2 O6W 130.46(14) . . ?
O4W K2 O8W 147.17(18) . . ?
O5W K2 K1 54.25(13) . . ?
O5W K2 O1W 168.27(15) . . ?
O5W K2 O3W 115.94(17) . . ?
O5W K2 O4W 90.73(15) . . ?
O5W K2 O6W 76.07(14) . . ?
O5W K2 O8W 121.66(19) . . ?
O6W K2 K1 88.17(10) . . ?
O6W K2 O1W 108.55(13) . . ?
O6W K2 O3W 77.48(13) . . ?
O6W K2 O8W 68.92(14) . . ?
O8W K2 K1 156.34(13) . . ?
O8W K2 O1W 53.23(16) . . ?
O8W K2 O3W 100.3(2) . . ?
K2 O4W K1 85.49(12) . . ?
K2 O5W K1 80.18(14) . . ?

loop_
_geom_bond_atom_site_label_1
_geom_bond_atom_site_label_2
_geom_bond_distance
_geom_bond_site_symmetry_2
_geom_bond_publ_flag
I1 Mo1 2.7745(4) . ?
I1 Mo2 2.8147(4) . ?
I1 Mo3 2.8033(4) . ?
I2 Mo1 2.7991(4) . ?
I2 Mo2 2.7796(4) . ?
I2 Mo3 2.7846(4) 2 ?
I3 Mo1 2.7978(4) . ?
I3 Mo2 2.8140(4) 2 ?
I3 Mo3 2.8274(4) 2 ?
I4 Mo4 2.7985(4) . ?
I4 Mo5 2.7988(4) . ?
I4 Mo6 2.8087(4) 2_676 ?
I5 Mo4 2.8044(4) 2_676 ?
I5 Mo5 2.7938(4) . ?
I5 Mo6 2.8071(4) . ?
I6 Mo4 2.7926(4) . ?
I6 Mo5 2.8006(4) 2_676 ?
I6 Mo6 2.7943(4) . ?
I7 Mo4 2.8073(4) . ?
I7 Mo5 2.8145(4) . ?
I7 Mo6 2.8102(4) . ?
I8 Mo1 2.8137(4) . ?
I8 Mo2 2.8132(4) 2 ?
I8 Mo3 2.8130(4) . ?
Mo1 Mo2 2.6660(4) . ?
Mo1 Mo2 2.6637(5) 2 ?
Mo1 Mo3 2.6634(4) . ?
Mo1 Mo3 2.6654(4) 2 ?
Mo1 O1 2.098(3) . ?
Mo2 Mo3 2.6673(5) . ?
Mo2 Mo3 2.6875(5) 2 ?
Mo2 O2 2.093(3) . ?
Mo3 O3 2.098(3) . ?
Mo4 Mo5 2.6696(5) 2_676 ?
Mo4 Mo5 2.6570(5) . ?
Mo4 Mo6 2.6648(5) 2_676 ?
Mo4 Mo6 2.6536(5) . ?
Mo4 O4 2.100(3) . ?
Mo5 Mo6 2.6563(5) . ?
Mo5 Mo6 2.6738(5) 2_676 ?
Mo5 O5 2.106(3) . ?
Mo6 O6 2.091(3) . ?
K1 K2 3.814(3) . ?
K1 O4W 2.850(4) . ?
K1 O5W 3.141(6) . ?
K1 O9W 2.845(4) . ?
K1 O10W 2.696(5) . ?
K1 O11W 2.833(4) . ?
K1 O13W 3.104(6) 2_565 ?
K2 O1W 3.384(5) . ?
K2 O2W 2.732(4) . ?
K2 O3W 3.364(7) . ?
K2 O4W 2.768(4) . ?
K2 O5W 2.764(6) . ?
K2 O6W 2.910(5) . ?
K2 O8W 3.109(8) . ?
